data_4134262
loop_
_publ_author_name
'Deng, Jiachen'
'Ning, Yuhan'
'Tian, Hailong'
'Gui, Jinghan'

_publ_section_title
;
 Divergent Synthesis of Antiviral Diterpenes Wickerols A and B.
;
_journal_name_full 'Journal of the American Chemical Society'
_journal_paper_doi 10.1021/jacs.9b11838
_journal_year 2020
_chemical_absolute_configuration unk
_chemical_formula_sum 'C34 H50 O7'
_chemical_formula_weight 570.74
_space_group_crystal_system monoclinic
_space_group_IT_number 5
_space_group_name_Hall 'C 2y'
_space_group_name_H-M_alt 'C 1 2 1'
_atom_sites_solution_hydrogens mixed
_audit_creation_method SHELXL-2013
_cell_angle_alpha 90
_cell_angle_beta 113.844(9)
_cell_angle_gamma 90
_cell_formula_units_Z 4
_cell_length_a 32.471(10)
_cell_length_b 6.632(2)
_cell_length_c 16.071(6)
_cell_measurement_reflns_used 1680
_cell_measurement_temperature 293(2)
_cell_measurement_theta_max 53.116
_cell_measurement_theta_min 5.094
_cell_volume 3165.5(18)
_computing_cell_refinement 'Bruker SAINT'
_computing_data_collection 'Bruker APEX2'
_computing_data_reduction 'Bruker SAINT'
_computing_molecular_graphics 'Bruker SHELXTL'
_computing_publication_material 'Bruker SHELXTL'
_computing_structure_refinement 'SHELXL-2013 (Sheldrick, 2013)'
_computing_structure_solution 'SHELXS-97 (Sheldrick 2008)'
_diffrn_ambient_temperature 293(2)
_diffrn_measured_fraction_theta_full 0.998
_diffrn_measured_fraction_theta_max 0.998
_diffrn_measurement_device_type 'Bruker APEX-II CCD'
_diffrn_measurement_method '\f and \w scans'
_diffrn_radiation_type MoK\a
_diffrn_radiation_wavelength 0.71073
_diffrn_reflns_av_R_equivalents 0.0535
_diffrn_reflns_av_unetI/netI 0.0815
_diffrn_reflns_Laue_measured_fraction_full 0.998
_diffrn_reflns_Laue_measured_fraction_max 0.998
_diffrn_reflns_limit_h_max 36
_diffrn_reflns_limit_h_min -39
_diffrn_reflns_limit_k_max 8
_diffrn_reflns_limit_k_min -8
_diffrn_reflns_limit_l_max 19
_diffrn_reflns_limit_l_min -12
_diffrn_reflns_number 14487
_diffrn_reflns_point_group_measured_fraction_full 0.953
_diffrn_reflns_point_group_measured_fraction_max 0.952
_diffrn_reflns_theta_full 25.242
_diffrn_reflns_theta_max 25.500
_diffrn_reflns_theta_min 2.310
_exptl_absorpt_coefficient_mu 0.082
_exptl_absorpt_correction_T_max 0.7456
_exptl_absorpt_correction_T_min 0.6297
_exptl_absorpt_correction_type multi-scan
_exptl_absorpt_process_details sadabs
_exptl_crystal_colour colorless
_exptl_crystal_density_diffrn 1.197
_exptl_crystal_description prismatic
_exptl_crystal_F_000 1240
_exptl_crystal_size_max 0.170
_exptl_crystal_size_mid 0.130
_exptl_crystal_size_min 0.070
_refine_diff_density_max 0.214
_refine_diff_density_min -0.187
_refine_diff_density_rms 0.039
_refine_ls_abs_structure_details
; 
 Flack x determined using 949 quotients [(I+)-(I-)]/[(I+)+(I-)] 
 (Parsons and Flack (2004), Acta Cryst. A60, s61). 
;
_refine_ls_abs_structure_Flack 0.9(10)
_refine_ls_extinction_coef 0.0046(7)
_refine_ls_extinction_expression Fc^*^=kFc[1+0.001xFc^2^\l^3^/sin(2\q)]^-1/4^
_refine_ls_extinction_method SHELXL
_refine_ls_goodness_of_fit_ref 1.044
_refine_ls_hydrogen_treatment constr
_refine_ls_matrix_type full
_refine_ls_number_parameters 400
_refine_ls_number_reflns 5586
_refine_ls_number_restraints 30
_refine_ls_restrained_S_all 1.055
_refine_ls_R_factor_all 0.1317
_refine_ls_R_factor_gt 0.0611
_refine_ls_shift/su_max 0.001
_refine_ls_shift/su_mean 0.000
_refine_ls_structure_factor_coef Fsqd
_refine_ls_weighting_details 'w=1/[\s^2^(Fo^2^)+(0.0537P)^2^+0.7912P] where P=(Fo^2^+2Fc^2^)/3'
_refine_ls_weighting_scheme calc
_refine_ls_wR_factor_gt 0.1199
_refine_ls_wR_factor_ref 0.1530
_reflns_Friedel_coverage 0.743
_reflns_Friedel_fraction_full 0.898
_reflns_Friedel_fraction_max 0.896
_reflns_number_gt 2990
_reflns_number_total 5586
_reflns_threshold_expression 'I > 2\s(I)'
_cod_data_source_file ja9b11838_si_004.cif
_cod_data_source_block mo_d8v19938_0m
_cod_original_cell_volume 3165.7(18)
_cod_original_sg_symbol_H-M 'C 2'
_cod_database_code 4134262
_shelx_space_group_comment
; 
The symmetry employed for this shelxl refinement is uniquely defined 
by the following loop, which should always be used as a source of 
symmetry information in preference to the above space-group names. 
They are only intended as comments. 
;
_shelx_estimated_absorpt_t_min 0.986
_shelx_estimated_absorpt_t_max 0.994
_shelxl_version_number 2013-4

loop_
_space_group_symop_operation_xyz
'x, y, z'
'-x, y, -z'
'x+1/2, y+1/2, z'
'-x+1/2, y+1/2, -z'

loop_
_atom_site_label
_atom_site_type_symbol
_atom_site_fract_x
_atom_site_fract_y
_atom_site_fract_z
_atom_site_U_iso_or_equiv
_atom_site_adp_type
_atom_site_occupancy
_atom_site_site_symmetry_order
_atom_site_calc_flag
_atom_site_refinement_flags_posn
_atom_site_refinement_flags_adp
_atom_site_refinement_flags_occupancy
_atom_site_disorder_assembly
_atom_site_disorder_group
O1 O 0.71602(13) 0.3961(6) 0.5930(2) 0.0627(11) Uani 1 1 d . . . . .
H1 H 0.7243 0.3067 0.6315 0.094 Uiso 1 1 calc R U . . .
O2 O 0.60633(13) -0.1205(8) 0.2317(3) 0.0892(16) Uani 1 1 d . . . . .
C1 C 0.64738(18) 0.2004(9) 0.5262(4) 0.0544(15) Uani 1 1 d . . . . .
H1A H 0.6624 0.0980 0.5725 0.065 Uiso 1 1 calc R U . . .
C2 C 0.68359(18) 0.3151(9) 0.5083(4) 0.0513(14) Uani 1 1 d . . . . .
C3 C 0.70688(17) 0.1652(9) 0.4704(4) 0.0546(16) Uani 1 1 d . . . . .
H3A H 0.7199 0.0588 0.5147 0.066 Uiso 1 1 calc R U . . .
H3B H 0.7314 0.2332 0.4619 0.066 Uiso 1 1 calc R U . . .
C4 C 0.67601(17) 0.0701(10) 0.3803(4) 0.0610(16) Uani 1 1 d . . . . .
H4A H 0.6741 0.1586 0.3308 0.073 Uiso 1 1 calc R U . . .
H4B H 0.6889 -0.0566 0.3725 0.073 Uiso 1 1 calc R U . . .
C5 C 0.62937(17) 0.0325(8) 0.3756(4) 0.0475(14) Uani 1 1 d . . . . .
C6 C 0.59589(19) -0.0641(9) 0.2933(4) 0.0580(16) Uani 1 1 d . . . . .
C7 C 0.54906(18) -0.0977(10) 0.2884(4) 0.0635(17) Uani 1 1 d . . . . .
H7 H 0.5500 -0.2241 0.3207 0.076 Uiso 1 1 calc R U . . .
C8 C 0.53604(18) 0.0659(10) 0.3389(4) 0.0710(19) Uani 1 1 d . . . . .
H8A H 0.5340 0.1936 0.3081 0.085 Uiso 1 1 calc R U . . .
H8B H 0.5066 0.0358 0.3377 0.085 Uiso 1 1 calc R U . . .
C9 C 0.56955(18) 0.0853(10) 0.4368(4) 0.0613(17) Uani 1 1 d . . . . .
C10 C 0.61702(16) 0.0924(8) 0.4409(3) 0.0469(13) Uani 1 1 d . . . . .
C11 C 0.6151(2) 0.3184(11) 0.5568(4) 0.077(2) Uani 1 1 d . . . . .
H11A H 0.6231 0.4601 0.5646 0.092 Uiso 1 1 calc R U . . .
H11B H 0.6161 0.2657 0.6139 0.092 Uiso 1 1 calc R U . . .
C12 C 0.5679(2) 0.2889(11) 0.4799(5) 0.083(2) Uani 1 1 d . . . . .
H12A H 0.5450 0.2881 0.5044 0.100 Uiso 1 1 calc R U . . .
H12B H 0.5611 0.3963 0.4354 0.100 Uiso 1 1 calc R U . . .
C13 C 0.6658(2) 0.4959(9) 0.4449(4) 0.0734(19) Uani 1 1 d . . . . .
H13A H 0.6554 0.5973 0.4745 0.110 Uiso 1 1 calc R U . . .
H13B H 0.6413 0.4537 0.3900 0.110 Uiso 1 1 calc R U . . .
H13C H 0.6894 0.5504 0.4303 0.110 Uiso 1 1 calc R U . . .
C14 C 0.5654(2) -0.0910(13) 0.4965(5) 0.096(3) Uani 1 1 d . . . . .
H14A H 0.5696 -0.2169 0.4715 0.144 Uiso 1 1 calc R U . . .
H14B H 0.5361 -0.0883 0.4977 0.144 Uiso 1 1 calc R U . . .
H14C H 0.5880 -0.0767 0.5573 0.144 Uiso 1 1 calc R U . . .
C15 C 0.5153(2) -0.1292(14) 0.1905(5) 0.087(2) Uani 1 1 d D . . . .
H15 H 0.4857 -0.1463 0.1922 0.105 Uiso 1 1 calc R U . A 1
C16 C 0.5115(3) 0.0439(16) 0.1281(6) 0.132(4) Uani 1 1 d . . . . .
H16A H 0.5017 0.1619 0.1496 0.198 Uiso 1 1 calc R U . . .
H16B H 0.4900 0.0117 0.0679 0.198 Uiso 1 1 calc R U . . .
H16C H 0.5403 0.0693 0.1266 0.198 Uiso 1 1 calc R U . . .
O3 O 0.5343(6) -0.4795(16) 0.1962(9) 0.143(5) Uani 0.6 1 d D U P B 1
C17 C 0.5250(12) -0.319(3) 0.1516(15) 0.076(9) Uani 0.5 1 d D U P B 1
H17 H 0.5242 -0.3171 0.0931 0.092 Uiso 0.5 1 calc R U P B 1
O3' O 0.5096(7) -0.374(4) 0.0815(15) 0.188(9) Uani 0.4 1 d D U P B 2
C17' C 0.5229(19) -0.342(5) 0.163(2) 0.127(19) Uani 0.5 1 d D U P B 2
H17' H 0.5369 -0.4414 0.2059 0.153 Uiso 0.5 1 calc R U P B 2
O4 O 0.75652(14) 0.0797(6) -0.2868(2) 0.0720(13) Uani 1 1 d . . . . .
H4 H 0.7386 -0.0138 -0.2973 0.108 Uiso 1 1 calc R U . . .
O5 O 0.79975(14) 0.1274(7) 0.1419(3) 0.0728(12) Uani 1 1 d . . . . .
O6 O 0.9199(2) 0.4568(12) 0.2597(5) 0.165(3) Uani 1 1 d . U . . .
C19 C 0.7766(2) 0.1196(9) -0.1899(4) 0.0595(16) Uani 1 1 d . . . . .
C18 C 0.81079(19) -0.0446(9) -0.1420(4) 0.0588(16) Uani 1 1 d . . . . .
H18 H 0.7953 -0.1746 -0.1588 0.071 Uiso 1 1 calc R U . . .
C20 C 0.73993(19) 0.1113(10) -0.1524(4) 0.0619(16) Uani 1 1 d . . . . .
H20A H 0.7167 0.2089 -0.1847 0.074 Uiso 1 1 calc R U . . .
H20B H 0.7262 -0.0214 -0.1640 0.074 Uiso 1 1 calc R U . . .
C21 C 0.75803(18) 0.1549(9) -0.0507(4) 0.0603(16) Uani 1 1 d . . . . .
H21A H 0.7599 0.2997 -0.0415 0.072 Uiso 1 1 calc R U . . .
H21B H 0.7370 0.1025 -0.0271 0.072 Uiso 1 1 calc R U . . .
C22 C 0.80401(19) 0.0632(8) 0.0024(4) 0.0517(14) Uani 1 1 d . . . . .
C23 C 0.82289(19) 0.0722(9) 0.1013(4) 0.0554(15) Uani 1 1 d . . . . .
C24 C 0.87164(18) 0.0061(10) 0.1541(3) 0.0549(15) Uani 1 1 d . . . . .
H24 H 0.8707 -0.1371 0.1683 0.066 Uiso 1 1 calc R U . . .
C25 C 0.89847(18) 0.0207(9) 0.0958(4) 0.0573(16) Uani 1 1 d . . . . .
H25A H 0.9280 -0.0378 0.1288 0.069 Uiso 1 1 calc R U . . .
H25B H 0.9026 0.1618 0.0852 0.069 Uiso 1 1 calc R U . . .
C26 C 0.87588(18) -0.0857(9) 0.0048(4) 0.0572(16) Uani 1 1 d . . . . .
C27 C 0.82760(19) -0.0236(8) -0.0402(4) 0.0509(14) Uani 1 1 d . . . . .
C28 C 0.85442(19) -0.0592(12) -0.1592(4) 0.077(2) Uani 1 1 d . . . . .
H28A H 0.8575 -0.1925 -0.1809 0.092 Uiso 1 1 calc R U . . .
H28B H 0.8542 0.0399 -0.2038 0.092 Uiso 1 1 calc R U . . .
C29 C 0.8927(2) -0.0170(12) -0.0667(4) 0.079(2) Uani 1 1 d . . . . .
H29A H 0.9195 -0.0914 -0.0604 0.095 Uiso 1 1 calc R U . . .
H29B H 0.8998 0.1257 -0.0600 0.095 Uiso 1 1 calc R U . . .
C30 C 0.7970(2) 0.3285(9) -0.1791(4) 0.0736(19) Uani 1 1 d . . . . .
H30A H 0.8200 0.3294 -0.2023 0.110 Uiso 1 1 calc R U . . .
H30B H 0.8099 0.3646 -0.1159 0.110 Uiso 1 1 calc R U . . .
H30C H 0.7739 0.4238 -0.2124 0.110 Uiso 1 1 calc R U . . .
C31 C 0.8792(2) -0.3182(10) 0.0166(5) 0.087(2) Uani 1 1 d . . . . .
H31A H 0.8604 -0.3617 0.0464 0.130 Uiso 1 1 calc R U . . .
H31B H 0.9098 -0.3554 0.0528 0.130 Uiso 1 1 calc R U . . .
H31C H 0.8694 -0.3812 -0.0420 0.130 Uiso 1 1 calc R U . . .
C32 C 0.8929(2) 0.1170(11) 0.2456(4) 0.0652(17) Uani 1 1 d . . . . .
H32 H 0.8739 0.0906 0.2788 0.078 Uiso 1 1 calc R U . . .
C33 C 0.9408(2) 0.0389(12) 0.3055(4) 0.089(2) Uani 1 1 d . . . . .
H33A H 0.9402 -0.1052 0.3104 0.133 Uiso 1 1 calc R U . . .
H33B H 0.9508 0.0978 0.3650 0.133 Uiso 1 1 calc R U . . .
H33C H 0.9611 0.0758 0.2782 0.133 Uiso 1 1 calc R U . . .
C34 C 0.8917(3) 0.3426(13) 0.2286(5) 0.094(3) Uani 1 1 d . U . . .
H34 H 0.8643 0.3939 0.1875 0.112 Uiso 1 1 calc R U . . .
O7 O 0.70315(19) 0.7339(6) 0.6818(3) 0.0840(14) Uani 1 1 d G . . . .
H7A H 0.7082 0.6286 0.6561 0.126 Uiso 1 1 d G U . . .
H7B H 0.6982 0.6874 0.7268 0.126 Uiso 1 1 d G U . . .

loop_
_atom_site_aniso_label
_atom_site_aniso_U_11
_atom_site_aniso_U_22
_atom_site_aniso_U_33
_atom_site_aniso_U_23
_atom_site_aniso_U_13
_atom_site_aniso_U_12
O1 0.063(2) 0.059(3) 0.052(3) -0.008(2) 0.009(2) -0.005(2)
O2 0.066(3) 0.134(4) 0.067(3) -0.047(3) 0.026(2) -0.009(3)
C1 0.059(4) 0.062(4) 0.043(3) -0.009(3) 0.022(3) -0.002(3)
C2 0.055(3) 0.049(3) 0.047(3) -0.007(3) 0.018(3) -0.002(3)
C3 0.045(3) 0.068(4) 0.045(3) -0.002(3) 0.011(3) -0.002(3)
C4 0.053(3) 0.079(4) 0.053(4) -0.003(3) 0.023(3) 0.006(4)
C5 0.045(3) 0.052(3) 0.045(3) -0.004(3) 0.018(3) 0.003(3)
C6 0.053(4) 0.064(4) 0.053(4) -0.011(3) 0.017(3) -0.001(3)
C7 0.052(4) 0.071(4) 0.062(4) -0.019(3) 0.017(3) -0.012(4)
C8 0.047(3) 0.087(5) 0.077(4) -0.021(4) 0.024(3) -0.004(4)
C9 0.052(3) 0.078(4) 0.059(4) -0.020(4) 0.028(3) -0.009(4)
C10 0.045(3) 0.050(3) 0.047(3) 0.002(3) 0.020(3) 0.004(3)
C11 0.078(4) 0.088(5) 0.076(5) -0.028(4) 0.043(4) -0.006(4)
C12 0.063(4) 0.099(6) 0.089(5) -0.042(4) 0.032(4) -0.005(4)
C13 0.077(4) 0.058(4) 0.070(4) 0.012(3) 0.013(3) 0.000(4)
C14 0.099(6) 0.119(7) 0.088(5) -0.008(5) 0.056(5) -0.029(5)
C15 0.053(4) 0.125(7) 0.079(5) -0.034(5) 0.021(4) -0.014(5)
C16 0.110(7) 0.180(11) 0.075(6) -0.005(7) 0.005(5) 0.018(7)
O3 0.205(12) 0.087(8) 0.153(11) -0.048(8) 0.088(9) -0.033(9)
C17 0.075(12) 0.106(14) 0.050(11) -0.042(8) 0.026(9) -0.020(9)
O3' 0.181(15) 0.222(19) 0.167(14) -0.058(16) 0.077(13) 0.020(15)
C17' 0.12(2) 0.15(2) 0.11(2) -0.023(12) 0.050(13) -0.006(12)
O4 0.086(3) 0.067(3) 0.045(3) -0.002(2) 0.008(2) -0.013(3)
O5 0.077(3) 0.091(3) 0.058(3) -0.007(2) 0.034(2) 0.002(3)
O6 0.157(6) 0.134(6) 0.203(8) -0.042(5) 0.070(6) -0.052(5)
C19 0.072(4) 0.053(4) 0.039(3) 0.002(3) 0.007(3) -0.004(4)
C18 0.067(4) 0.054(4) 0.048(4) -0.007(3) 0.016(3) -0.007(3)
C20 0.062(4) 0.054(4) 0.056(4) 0.003(3) 0.009(3) 0.000(4)
C21 0.061(4) 0.057(4) 0.058(4) 0.000(3) 0.019(3) 0.001(3)
C22 0.056(3) 0.048(3) 0.050(4) 0.009(3) 0.020(3) 0.003(3)
C23 0.061(4) 0.054(4) 0.049(4) 0.006(3) 0.019(3) -0.005(3)
C24 0.055(3) 0.062(4) 0.042(3) 0.000(3) 0.013(3) -0.007(3)
C25 0.050(3) 0.064(4) 0.052(4) -0.007(3) 0.015(3) -0.009(3)
C26 0.049(3) 0.067(4) 0.052(4) -0.008(3) 0.017(3) -0.004(3)
C27 0.060(4) 0.048(3) 0.041(3) 0.001(3) 0.017(3) -0.006(3)
C28 0.076(4) 0.100(6) 0.058(4) -0.010(4) 0.031(4) 0.002(4)
C29 0.068(4) 0.110(6) 0.065(4) -0.021(4) 0.033(4) -0.007(4)
C30 0.094(5) 0.055(4) 0.067(4) -0.003(3) 0.027(4) -0.017(4)
C31 0.082(5) 0.075(5) 0.085(5) -0.021(4) 0.015(4) 0.013(4)
C32 0.064(4) 0.083(5) 0.046(4) 0.002(3) 0.020(3) -0.004(4)
C33 0.092(5) 0.113(6) 0.055(4) 0.010(4) 0.024(4) 0.003(5)
C34 0.094(6) 0.101(7) 0.085(5) -0.044(5) 0.036(5) -0.018(5)
O7 0.115(4) 0.064(3) 0.075(3) -0.017(2) 0.040(3) -0.015(3)

loop_
_atom_type_symbol
_atom_type_description
_atom_type_scat_dispersion_real
_atom_type_scat_dispersion_imag
_atom_type_scat_source
C C 0.0033 0.0016 'International Tables Vol C Tables 4.2.6.8 and 6.1.1.4'
H H 0.0000 0.0000 'International Tables Vol C Tables 4.2.6.8 and 6.1.1.4'
O O 0.0106 0.0060 'International Tables Vol C Tables 4.2.6.8 and 6.1.1.4'

loop_
_geom_angle_atom_site_label_1
_geom_angle_atom_site_label_2
_geom_angle_atom_site_label_3
_geom_angle
_geom_angle_site_symmetry_1
_geom_angle_site_symmetry_3
_geom_angle_publ_flag
C2 O1 H1 109.5 . . ?
C10 C1 C2 109.7(4) . . ?
C10 C1 C11 104.7(4) . . ?
C2 C1 C11 119.0(5) . . ?
C10 C1 H1A 107.7 . . ?
C2 C1 H1A 107.7 . . ?
C11 C1 H1A 107.7 . . ?
O1 C2 C3 109.3(4) . . ?
O1 C2 C1 109.4(4) . . ?
C3 C2 C1 107.3(4) . . ?
O1 C2 C13 105.7(4) . . ?
C3 C2 C13 111.2(5) . . ?
C1 C2 C13 113.9(5) . . ?
C2 C3 C4 114.2(4) . . ?
C2 C3 H3A 108.7 . . ?
C4 C3 H3A 108.7 . . ?
C2 C3 H3B 108.7 . . ?
C4 C3 H3B 108.7 . . ?
H3A C3 H3B 107.6 . . ?
C5 C4 C3 112.2(4) . . ?
C5 C4 H4A 109.2 . . ?
C3 C4 H4A 109.2 . . ?
C5 C4 H4B 109.2 . . ?
C3 C4 H4B 109.2 . . ?
H4A C4 H4B 107.9 . . ?
C10 C5 C6 119.3(5) . . ?
C10 C5 C4 122.0(5) . . ?
C6 C5 C4 118.6(5) . . ?
O2 C6 C5 120.7(5) . . ?
O2 C6 C7 121.0(5) . . ?
C5 C6 C7 118.2(5) . . ?
C6 C7 C8 111.2(5) . . ?
C6 C7 C15 111.2(5) . . ?
C8 C7 C15 114.3(6) . . ?
C6 C7 H7 106.5 . . ?
C8 C7 H7 106.5 . . ?
C15 C7 H7 106.5 . . ?
C9 C8 C7 112.2(5) . . ?
C9 C8 H8A 109.2 . . ?
C7 C8 H8A 109.2 . . ?
C9 C8 H8B 109.2 . . ?
C7 C8 H8B 109.2 . . ?
H8A C8 H8B 107.9 . . ?
C8 C9 C10 109.9(4) . . ?
C8 C9 C12 113.8(6) . . ?
C10 C9 C12 100.1(5) . . ?
C8 C9 C14 111.9(6) . . ?
C10 C9 C14 109.7(5) . . ?
C12 C9 C14 110.9(5) . . ?
C5 C10 C1 124.5(5) . . ?
C5 C10 C9 125.6(5) . . ?
C1 C10 C9 109.5(4) . . ?
C1 C11 C12 105.3(5) . . ?
C1 C11 H11A 110.7 . . ?
C12 C11 H11A 110.7 . . ?
C1 C11 H11B 110.7 . . ?
C12 C11 H11B 110.7 . . ?
H11A C11 H11B 108.8 . . ?
C9 C12 C11 105.6(5) . . ?
C9 C12 H12A 110.6 . . ?
C11 C12 H12A 110.6 . . ?
C9 C12 H12B 110.6 . . ?
C11 C12 H12B 110.6 . . ?
H12A C12 H12B 108.8 . . ?
C2 C13 H13A 109.5 . . ?
C2 C13 H13B 109.5 . . ?
H13A C13 H13B 109.5 . . ?
C2 C13 H13C 109.5 . . ?
H13A C13 H13C 109.5 . . ?
H13B C13 H13C 109.5 . . ?
C9 C14 H14A 109.5 . . ?
C9 C14 H14B 109.5 . . ?
H14A C14 H14B 109.5 . . ?
C9 C14 H14C 109.5 . . ?
H14A C14 H14C 109.5 . . ?
H14B C14 H14C 109.5 . . ?
C16 C15 C17 109.8(13) . . ?
C16 C15 C7 114.6(7) . . ?
C17 C15 C7 111.2(12) . . ?
C16 C15 C17' 119.6(16) . . ?
C7 C15 C17' 107.0(17) . . ?
C16 C15 H15 106.9 . . ?
C17 C15 H15 106.9 . . ?
C7 C15 H15 106.9 . . ?
C15 C16 H16A 109.5 . . ?
C15 C16 H16B 109.5 . . ?
H16A C16 H16B 109.5 . . ?
C15 C16 H16C 109.5 . . ?
H16A C16 H16C 109.5 . . ?
H16B C16 H16C 109.5 . . ?
O3 C17 C15 121(2) . . ?
O3 C17 H17 119.3 . . ?
C15 C17 H17 119.3 . . ?
O3' C17' C15 116(3) . . ?
O3' C17' H17' 121.9 . . ?
C15 C17' H17' 121.9 . . ?
C19 O4 H4 109.5 . . ?
O4 C19 C30 106.0(5) . . ?
O4 C19 C18 109.4(5) . . ?
C30 C19 C18 113.7(5) . . ?
O4 C19 C20 109.3(5) . . ?
C30 C19 C20 111.1(5) . . ?
C18 C19 C20 107.3(5) . . ?
C27 C18 C19 110.6(5) . . ?
C27 C18 C28 104.0(5) . . ?
C19 C18 C28 119.1(5) . . ?
C27 C18 H18 107.5 . . ?
C19 C18 H18 107.5 . . ?
C28 C18 H18 107.5 . . ?
C21 C20 C19 112.9(5) . . ?
C21 C20 H20A 109.0 . . ?
C19 C20 H20A 109.0 . . ?
C21 C20 H20B 109.0 . . ?
C19 C20 H20B 109.0 . . ?
H20A C20 H20B 107.8 . . ?
C22 C21 C20 113.2(5) . . ?
C22 C21 H21A 108.9 . . ?
C20 C21 H21A 108.9 . . ?
C22 C21 H21B 108.9 . . ?
C20 C21 H21B 108.9 . . ?
H21A C21 H21B 107.8 . . ?
C27 C22 C23 119.9(5) . . ?
C27 C22 C21 121.2(5) . . ?
C23 C22 C21 118.9(5) . . ?
O5 C23 C22 120.8(5) . . ?
O5 C23 C24 120.5(5) . . ?
C22 C23 C24 118.7(5) . . ?
C25 C24 C23 111.3(5) . . ?
C25 C24 C32 114.3(5) . . ?
C23 C24 C32 111.0(5) . . ?
C25 C24 H24 106.6 . . ?
C23 C24 H24 106.6 . . ?
C32 C24 H24 106.6 . . ?
C24 C25 C26 113.0(5) . . ?
C24 C25 H25A 109.0 . . ?
C26 C25 H25A 109.0 . . ?
C24 C25 H25B 109.0 . . ?
C26 C25 H25B 109.0 . . ?
H25A C25 H25B 107.8 . . ?
C27 C26 C25 110.0(5) . . ?
C27 C26 C29 100.2(5) . . ?
C25 C26 C29 113.9(5) . . ?
C27 C26 C31 109.9(5) . . ?
C25 C26 C31 111.2(5) . . ?
C29 C26 C31 111.1(6) . . ?
C22 C27 C26 124.9(5) . . ?
C22 C27 C18 124.2(5) . . ?
C26 C27 C18 110.4(5) . . ?
C29 C28 C18 104.9(5) . . ?
C29 C28 H28A 110.8 . . ?
C18 C28 H28A 110.8 . . ?
C29 C28 H28B 110.8 . . ?
C18 C28 H28B 110.8 . . ?
H28A C28 H28B 108.8 . . ?
C26 C29 C28 106.2(5) . . ?
C26 C29 H29A 110.5 . . ?
C28 C29 H29A 110.5 . . ?
C26 C29 H29B 110.5 . . ?
C28 C29 H29B 110.5 . . ?
H29A C29 H29B 108.7 . . ?
C19 C30 H30A 109.5 . . ?
C19 C30 H30B 109.5 . . ?
H30A C30 H30B 109.5 . . ?
C19 C30 H30C 109.5 . . ?
H30A C30 H30C 109.5 . . ?
H30B C30 H30C 109.5 . . ?
C26 C31 H31A 109.5 . . ?
C26 C31 H31B 109.5 . . ?
H31A C31 H31B 109.5 . . ?
C26 C31 H31C 109.5 . . ?
H31A C31 H31C 109.5 . . ?
H31B C31 H31C 109.5 . . ?
C34 C32 C24 109.3(5) . . ?
C34 C32 C33 112.8(6) . . ?
C24 C32 C33 112.6(5) . . ?
C34 C32 H32 107.3 . . ?
C24 C32 H32 107.3 . . ?
C33 C32 H32 107.3 . . ?
C32 C33 H33A 109.5 . . ?
C32 C33 H33B 109.5 . . ?
H33A C33 H33B 109.5 . . ?
C32 C33 H33C 109.5 . . ?
H33A C33 H33C 109.5 . . ?
H33B C33 H33C 109.5 . . ?
O6 C34 C32 128.2(9) . . ?
O6 C34 H34 115.9 . . ?
C32 C34 H34 115.9 . . ?
H7A O7 H7B 104.5 . . ?

loop_
_geom_bond_atom_site_label_1
_geom_bond_atom_site_label_2
_geom_bond_distance
_geom_bond_site_symmetry_2
_geom_bond_publ_flag
O1 C2 1.446(6) . ?
O1 H1 0.8200 . ?
O2 C6 1.227(6) . ?
C1 C10 1.507(7) . ?
C1 C2 1.522(7) . ?
C1 C11 1.539(8) . ?
C1 H1A 0.9800 . ?
C2 C3 1.518(7) . ?
C2 C13 1.528(8) . ?
C3 C4 1.524(7) . ?
C3 H3A 0.9700 . ?
C3 H3B 0.9700 . ?
C4 C5 1.506(7) . ?
C4 H4A 0.9700 . ?
C4 H4B 0.9700 . ?
C5 C10 1.328(6) . ?
C5 C6 1.476(7) . ?
C6 C7 1.507(8) . ?
C7 C8 1.514(8) . ?
C7 C15 1.526(8) . ?
C7 H7 0.9800 . ?
C8 C9 1.513(8) . ?
C8 H8A 0.9700 . ?
C8 H8B 0.9700 . ?
C9 C10 1.516(7) . ?
C9 C12 1.529(9) . ?
C9 C14 1.553(9) . ?
C11 C12 1.545(8) . ?
C11 H11A 0.9700 . ?
C11 H11B 0.9700 . ?
C12 H12A 0.9700 . ?
C12 H12B 0.9700 . ?
C13 H13A 0.9600 . ?
C13 H13B 0.9600 . ?
C13 H13C 0.9600 . ?
C14 H14A 0.9600 . ?
C14 H14B 0.9600 . ?
C14 H14C 0.9600 . ?
C15 C16 1.496(11) . ?
C15 C17 1.493(19) . ?
C15 C17' 1.53(2) . ?
C15 H15 0.9800 . ?
C16 H16A 0.9600 . ?
C16 H16B 0.9600 . ?
C16 H16C 0.9600 . ?
O3 C17 1.25(2) . ?
C17 H17 0.9300 . ?
O3' C17' 1.22(2) . ?
C17' H17' 0.9300 . ?
O4 C19 1.449(6) . ?
O4 H4 0.8200 . ?
O5 C23 1.234(6) . ?
O6 C34 1.139(8) . ?
C19 C30 1.514(8) . ?
C19 C18 1.523(8) . ?
C19 C20 1.538(8) . ?
C18 C27 1.507(7) . ?
C18 C28 1.552(8) . ?
C18 H18 0.9800 . ?
C20 C21 1.524(7) . ?
C20 H20A 0.9700 . ?
C20 H20B 0.9700 . ?
C21 C22 1.516(7) . ?
C21 H21A 0.9700 . ?
C21 H21B 0.9700 . ?
C22 C27 1.346(7) . ?
C22 C23 1.455(7) . ?
C23 C24 1.527(7) . ?
C24 C25 1.518(7) . ?
C24 C32 1.536(8) . ?
C24 H24 0.9800 . ?
C25 C26 1.519(7) . ?
C25 H25A 0.9700 . ?
C25 H25B 0.9700 . ?
C26 C27 1.495(8) . ?
C26 C29 1.528(8) . ?
C26 C31 1.552(9) . ?
C28 C29 1.530(8) . ?
C28 H28A 0.9700 . ?
C28 H28B 0.9700 . ?
C29 H29A 0.9700 . ?
C29 H29B 0.9700 . ?
C30 H30A 0.9600 . ?
C30 H30B 0.9600 . ?
C30 H30C 0.9600 . ?
C31 H31A 0.9600 . ?
C31 H31B 0.9600 . ?
C31 H31C 0.9600 . ?
C32 C34 1.519(11) . ?
C32 C33 1.551(8) . ?
C32 H32 0.9800 . ?
C33 H33A 0.9600 . ?
C33 H33B 0.9600 . ?
C33 H33C 0.9600 . ?
C34 H34 0.9300 . ?
O7 H7A 0.8600 . ?
O7 H7B 0.8600 . ?

loop_
_geom_hbond_atom_site_label_D
_geom_hbond_atom_site_label_H
_geom_hbond_atom_site_label_A
_geom_hbond_distance_DH
_geom_hbond_distance_HA
_geom_hbond_distance_DA
_geom_hbond_angle_DHA
_geom_hbond_site_symmetry_A
O7 H7B O5 0.86 2.12 2.959(6) 164.4 4_656
O7 H7A O1 0.86 1.92 2.777(6) 176.6 .
C34 H34 O5 0.93 2.61 3.086(9) 112.3 .
C30 H30A O2 0.96 2.64 3.583(8) 166.8 4_655
C20 H20B O5 0.97 2.55 3.488(8) 162.6 4_645
O4 H4 O7 0.82 1.98 2.795(6) 171.5 1_544
O1 H1 O4 0.82 1.99 2.795(6) 165.3 1_556

loop_
_geom_torsion_atom_site_label_1
_geom_torsion_atom_site_label_2
_geom_torsion_atom_site_label_3
_geom_torsion_atom_site_label_4
_geom_torsion
_geom_torsion_site_symmetry_1
_geom_torsion_site_symmetry_2
_geom_torsion_site_symmetry_3
_geom_torsion_site_symmetry_4
_geom_torsion_publ_flag
C10 C1 C2 O1 -172.5(4) . . . . ?
C11 C1 C2 O1 67.2(6) . . . . ?
C10 C1 C2 C3 -54.1(6) . . . . ?
C11 C1 C2 C3 -174.4(5) . . . . ?
C10 C1 C2 C13 69.5(6) . . . . ?
C11 C1 C2 C13 -50.9(7) . . . . ?
O1 C2 C3 C4 -179.6(5) . . . . ?
C1 C2 C3 C4 61.9(6) . . . . ?
C13 C2 C3 C4 -63.2(6) . . . . ?
C2 C3 C4 C5 -36.4(7) . . . . ?
C3 C4 C5 C10 4.9(8) . . . . ?
C3 C4 C5 C6 -178.4(5) . . . . ?
C10 C5 C6 O2 179.8(6) . . . . ?
C4 C5 C6 O2 3.1(8) . . . . ?
C10 C5 C6 C7 -2.2(8) . . . . ?
C4 C5 C6 C7 -178.9(6) . . . . ?
O2 C6 C7 C8 -150.1(6) . . . . ?
C5 C6 C7 C8 31.9(8) . . . . ?
O2 C6 C7 C15 -21.5(9) . . . . ?
C5 C6 C7 C15 160.5(6) . . . . ?
C6 C7 C8 C9 -55.4(7) . . . . ?
C15 C7 C8 C9 177.6(6) . . . . ?
C7 C8 C9 C10 48.0(7) . . . . ?
C7 C8 C9 C12 159.3(6) . . . . ?
C7 C8 C9 C14 -74.0(7) . . . . ?
C6 C5 C10 C1 -177.3(5) . . . . ?
C4 C5 C10 C1 -0.7(9) . . . . ?
C6 C5 C10 C9 -4.9(9) . . . . ?
C4 C5 C10 C9 171.7(6) . . . . ?
C2 C1 C10 C5 26.6(7) . . . . ?
C11 C1 C10 C5 155.2(6) . . . . ?
C2 C1 C10 C9 -146.9(5) . . . . ?
C11 C1 C10 C9 -18.2(6) . . . . ?
C8 C9 C10 C5 -18.4(9) . . . . ?
C12 C9 C10 C5 -138.5(6) . . . . ?
C14 C9 C10 C5 105.0(7) . . . . ?
C8 C9 C10 C1 154.9(5) . . . . ?
C12 C9 C10 C1 34.9(6) . . . . ?
C14 C9 C10 C1 -81.7(6) . . . . ?
C10 C1 C11 C12 -6.3(7) . . . . ?
C2 C1 C11 C12 116.6(6) . . . . ?
C8 C9 C12 C11 -154.9(5) . . . . ?
C10 C9 C12 C11 -37.8(7) . . . . ?
C14 C9 C12 C11 77.9(7) . . . . ?
C1 C11 C12 C9 28.2(8) . . . . ?
C6 C7 C15 C16 -60.2(9) . . . . ?
C8 C7 C15 C16 66.7(8) . . . . ?
C6 C7 C15 C17 65.1(18) . . . . ?
C8 C7 C15 C17 -167.9(17) . . . . ?
C6 C7 C15 C17' 75(2) . . . . ?
C8 C7 C15 C17' -158(2) . . . . ?
C16 C15 C17 O3 173(2) . . . . ?
C7 C15 C17 O3 45(3) . . . . ?
C17' C15 C17 O3 -22(16) . . . . ?
C16 C15 C17' O3' -26(6) . . . . ?
C17 C15 C17' O3' -42(14) . . . . ?
C7 C15 C17' O3' -158(4) . . . . ?
O4 C19 C18 C27 -172.2(5) . . . . ?
C30 C19 C18 C27 69.5(6) . . . . ?
C20 C19 C18 C27 -53.7(6) . . . . ?
O4 C19 C18 C28 67.4(6) . . . . ?
C30 C19 C18 C28 -50.9(7) . . . . ?
C20 C19 C18 C28 -174.1(5) . . . . ?
O4 C19 C20 C21 -179.1(5) . . . . ?
C30 C19 C20 C21 -62.5(6) . . . . ?
C18 C19 C20 C21 62.3(6) . . . . ?
C19 C20 C21 C22 -38.8(7) . . . . ?
C20 C21 C22 C27 8.1(8) . . . . ?
C20 C21 C22 C23 -172.7(5) . . . . ?
C27 C22 C23 O5 -170.7(5) . . . . ?
C21 C22 C23 O5 10.0(8) . . . . ?
C27 C22 C23 C24 7.5(8) . . . . ?
C21 C22 C23 C24 -171.7(5) . . . . ?
O5 C23 C24 C25 -158.6(5) . . . . ?
C22 C23 C24 C25 23.1(7) . . . . ?
O5 C23 C24 C32 -30.1(8) . . . . ?
C22 C23 C24 C32 151.7(5) . . . . ?
C23 C24 C25 C26 -51.7(7) . . . . ?
C32 C24 C25 C26 -178.4(5) . . . . ?
C24 C25 C26 C27 49.0(7) . . . . ?
C24 C25 C26 C29 160.6(5) . . . . ?
C24 C25 C26 C31 -73.0(7) . . . . ?
C23 C22 C27 C26 -10.3(8) . . . . ?
C21 C22 C27 C26 169.0(5) . . . . ?
C23 C22 C27 C18 178.7(5) . . . . ?
C21 C22 C27 C18 -2.1(8) . . . . ?
C25 C26 C27 C22 -18.2(8) . . . . ?
C29 C26 C27 C22 -138.5(6) . . . . ?
C31 C26 C27 C22 104.5(7) . . . . ?
C25 C26 C27 C18 153.9(5) . . . . ?
C29 C26 C27 C18 33.6(6) . . . . ?
C31 C26 C27 C18 -83.4(6) . . . . ?
C19 C18 C27 C22 26.2(8) . . . . ?
C28 C18 C27 C22 155.2(6) . . . . ?
C19 C18 C27 C26 -145.9(5) . . . . ?
C28 C18 C27 C26 -16.9(6) . . . . ?
C27 C18 C28 C29 -7.3(7) . . . . ?
C19 C18 C28 C29 116.4(6) . . . . ?
C27 C26 C29 C28 -37.4(7) . . . . ?
C25 C26 C29 C28 -154.7(5) . . . . ?
C31 C26 C29 C28 78.8(6) . . . . ?
C18 C28 C29 C26 28.3(7) . . . . ?
C25 C24 C32 C34 67.4(7) . . . . ?
C23 C24 C32 C34 -59.4(7) . . . . ?
C25 C24 C32 C33 -58.8(7) . . . . ?
C23 C24 C32 C33 174.3(5) . . . . ?
C24 C32 C34 O6 -133.0(9) . . . . ?
C33 C32 C34 O6 -6.9(12) . . . . ?
